data_7103549
loop_
_publ_author_name
'Ni, Chengbao'
'Fettinger, James C'
'Long, Gary J'
'Brynda, Marcin'
'Power, Philip P'

_publ_section_title
;
 Reaction of a sterically encumbered iron(I) aryl/arene with
 organoazides: formation of an iron(V) bis(imide).
;
_journal_issue 45
_journal_name_full 'Chemical communications (Cambridge, England)'
_journal_page_first 6045
_journal_page_last 6047
_journal_paper_doi 10.1039/b810941a
_journal_year 2008
_chemical_formula_moiety 'C132 H172 Fe2 N2, 5(C6 H14)'
_chemical_formula_sum 'C162 H242 Fe2 N2'
_chemical_formula_weight 2329.28
_chemical_name_systematic
;
?
;
_space_group_IT_number 15
_symmetry_cell_setting monoclinic
_symmetry_space_group_name_Hall '-I 2ya'
_symmetry_space_group_name_H-M 'I 1 2/a 1'
_atom_sites_solution_hydrogens geom
_atom_sites_solution_primary direct
_atom_sites_solution_secondary difmap
_audit_creation_method SHELXL-97
_cell_angle_alpha 90.00
_cell_angle_beta 118.871(1)
_cell_angle_gamma 90.00
_cell_formula_units_Z 4
_cell_length_a 25.135(2)
_cell_length_b 28.011(3)
_cell_length_c 25.235(2)
_cell_measurement_reflns_used 9918
_cell_measurement_temperature 90(2)
_cell_measurement_theta_max 27.31
_cell_measurement_theta_min 2.71
_cell_volume 15559(2)
_computing_cell_refinement 'SAINT (7.46A) (Bruker, 2006)'
_computing_data_collection 'Apex2 (2.1-4) (Bruker, 2007)'
_computing_data_reduction 'SAINT (7.46A) (Bruker, 2006)'
_computing_molecular_graphics 'SHELXTL 5.1, XP (Sheldrick, 1994)'
_computing_publication_material SHELXL97
_computing_structure_refinement 'SHELXL-97 (Sheldrick, 1997)'
_computing_structure_solution 'SHELXS-97 (Sheldrick, 1990)'
_diffrn_ambient_temperature 90(2)
_diffrn_measured_fraction_theta_full 0.998
_diffrn_measured_fraction_theta_max 0.998
_diffrn_measurement_device_type 'Bruker SMART APEXII'
_diffrn_measurement_method '\w and \f'
_diffrn_radiation_monochromator graphite
_diffrn_radiation_source 'fine-focus sealed tube'
_diffrn_radiation_type MoK\a
_diffrn_radiation_wavelength 0.71073
_diffrn_reflns_av_R_equivalents 0.0339
_diffrn_reflns_av_sigmaI/netI 0.0299
_diffrn_reflns_limit_h_max 32
_diffrn_reflns_limit_h_min -32
_diffrn_reflns_limit_k_max 36
_diffrn_reflns_limit_k_min -36
_diffrn_reflns_limit_l_max 32
_diffrn_reflns_limit_l_min -32
_diffrn_reflns_number 68750
_diffrn_reflns_theta_full 27.50
_diffrn_reflns_theta_max 27.50
_diffrn_reflns_theta_min 2.71
_exptl_absorpt_coefficient_mu 0.232
_exptl_absorpt_correction_T_max 0.9814
_exptl_absorpt_correction_T_min 0.8995
_exptl_absorpt_correction_type numerical
_exptl_absorpt_process_details 'SADABS 2007/3 (Sheldrick, 2007)'
_exptl_crystal_colour Orange
_exptl_crystal_density_diffrn 0.994
_exptl_crystal_density_meas 0
_exptl_crystal_density_method 'not measured'
_exptl_crystal_description Rod
_exptl_crystal_F_000 5120
_exptl_crystal_size_max 0.47
_exptl_crystal_size_mid 0.15
_exptl_crystal_size_min 0.08
_platon_squeeze_details
;
;
_refine_diff_density_max 0.526
_refine_diff_density_min -0.379
_refine_diff_density_rms 0.062
_refine_ls_extinction_method none
_refine_ls_goodness_of_fit_ref 1.107
_refine_ls_hydrogen_treatment mixed
_refine_ls_matrix_type full
_refine_ls_number_parameters 707
_refine_ls_number_reflns 17858
_refine_ls_number_restraints 70
_refine_ls_restrained_S_all 1.122
_refine_ls_R_factor_all 0.0822
_refine_ls_R_factor_gt 0.0612
_refine_ls_shift/su_max 0.001
_refine_ls_shift/su_mean 0.000
_refine_ls_structure_factor_coef Fsqd
_refine_ls_weighting_details 'calc w=1/[\s^2^(Fo^2^)+(0.1420P)^2^+0.2539P] where P=(Fo^2^+2Fc^2^)/3'
_refine_ls_weighting_scheme calc
_refine_ls_wR_factor_gt 0.2006
_refine_ls_wR_factor_ref 0.2170
_reflns_number_gt 12369
_reflns_number_total 17858
_reflns_threshold_expression >2sigma(I)
_cod_data_source_file b810941a.txt
_cod_data_source_block jf1598fffmi
_cod_depositor_comments
;
The following automatic conversions were performed:
'_symmetry_cell_setting' value 'Monoclinic' changed to 'monoclinic'
according to '/home/saulius/struct/CIF-dictionaries/cif_core.dic'
dictionary named 'cif_core.dic' version 2.4.1 from
2010-06-29.

'_exptl_absorpt_correction_type' value 'Numerical' changed to
'numerical' according to
'/home/saulius/struct/CIF-dictionaries/cif_core.dic' dictionary named
'cif_core.dic' version 2.4.1 from 2010-06-29.

Automatic conversion script
Id: cif_fix_enum 1527 2010-12-29 10:47:43Z saulius 
;
_cod_original_sg_symbol_H-M 'I 2/a'
_cod_database_code 7103549

loop_
_symmetry_equiv_pos_as_xyz
'x, y, z'
'-x+1/2, y, -z'
'x+1/2, y+1/2, z+1/2'
'-x+1, y+1/2, -z+1/2'
'-x, -y, -z'
'x-1/2, -y, z'
'-x+1/2, -y+1/2, -z+1/2'
'x, -y+1/2, z+1/2'

loop_
_atom_site_label
_atom_site_type_symbol
_atom_site_fract_x
_atom_site_fract_y
_atom_site_fract_z
_atom_site_U_iso_or_equiv
_atom_site_adp_type
_atom_site_occupancy
_atom_site_symmetry_multiplicity
_atom_site_calc_flag
_atom_site_refinement_flags
_atom_site_disorder_assembly
_atom_site_disorder_group
Fe1 Fe 0.437102(12) 0.697906(10) 0.410319(11) 0.03961(11) Uani 1 1 d . . .
N1 N 0.39372(7) 0.64965(6) 0.35178(7) 0.0397(4) Uani 1 1 d . . .
H1 H 0.3899(10) 0.6192(8) 0.3643(10) 0.043(6) Uiso 1 1 d . . .
C1 C 0.49565(9) 0.70342(7) 0.50109(8) 0.0391(4) Uani 1 1 d . B .
C2 C 0.46935(8) 0.68612(7) 0.53571(8) 0.0405(4) Uani 1 1 d . . .
C3 C 0.50181(9) 0.68445(8) 0.59892(9) 0.0446(5) Uani 1 1 d . B .
C4 C 0.56234(10) 0.69912(8) 0.62708(9) 0.0474(5) Uani 1 1 d . . .
H4 H 0.5851 0.6976 0.6700 0.057 Uiso 1 1 calc R B .
C5 C 0.59073(9) 0.71574(9) 0.59565(9) 0.0467(5) Uani 1 1 d . B .
C6 C 0.55717(9) 0.71811(8) 0.53206(8) 0.0418(4) Uani 1 1 d . . .
C7 C 0.47237(10) 0.66981(9) 0.63718(9) 0.0494(5) Uani 1 1 d . . .
H7 H 0.4290 0.6616 0.6088 0.059 Uiso 1 1 calc R B .
C8 C 0.50187(13) 0.62642(11) 0.67668(11) 0.0687(7) Uani 1 1 d . B .
H8A H 0.5002 0.5995 0.6512 0.103 Uiso 1 1 calc R . .
H8B H 0.4801 0.6181 0.6988 0.103 Uiso 1 1 calc R . .
H8C H 0.5443 0.6337 0.7055 0.103 Uiso 1 1 calc R . .
C9 C 0.47272(13) 0.71208(12) 0.67563(13) 0.0708(8) Uani 1 1 d . B .
H9A H 0.4480 0.7044 0.6949 0.106 Uiso 1 1 calc R . .
H9B H 0.4558 0.7402 0.6498 0.106 Uiso 1 1 calc R . .
H9C H 0.5145 0.7188 0.7068 0.106 Uiso 1 1 calc R . .
C10 C 0.65713(9) 0.73126(9) 0.63073(9) 0.0522(5) Uani 1 1 d . . .
H10 H 0.6683 0.7457 0.6012 0.063 Uiso 1 1 calc R B .
C11 C 0.69934(11) 0.68924(10) 0.66082(11) 0.0611(6) Uani 1 1 d . B .
H11A H 0.6896 0.6746 0.6904 0.092 Uiso 1 1 calc R . .
H11B H 0.7415 0.7004 0.6814 0.092 Uiso 1 1 calc R . .
H11C H 0.6941 0.6656 0.6300 0.092 Uiso 1 1 calc R . .
C12 C 0.66719(12) 0.76919(11) 0.67838(11) 0.0664(7) Uani 1 1 d . B .
H12A H 0.6619 0.7548 0.7109 0.100 Uiso 1 1 calc R . .
H12B H 0.6377 0.7951 0.6596 0.100 Uiso 1 1 calc R . .
H12C H 0.7084 0.7821 0.6952 0.100 Uiso 1 1 calc R . .
C19 C 0.37179(10) 0.75706(8) 0.50228(10) 0.0498(5) Uani 1 1 d . . .
H19 H 0.4168 0.7599 0.5286 0.060 Uiso 1 1 calc R A 1
C20 C 0.35315(15) 0.79202(10) 0.45039(13) 0.0775(9) Uani 1 1 d . B .
H20A H 0.3722 0.7829 0.4260 0.116 Uiso 1 1 calc R . .
H20B H 0.3663 0.8242 0.4666 0.116 Uiso 1 1 calc R . .
H20C H 0.3089 0.7915 0.4251 0.116 Uiso 1 1 calc R . .
C21 C 0.34202(14) 0.77029(12) 0.54115(17) 0.0852(10) Uani 1 1 d . B .
H21A H 0.2981 0.7739 0.5151 0.128 Uiso 1 1 calc R . .
H21B H 0.3592 0.8004 0.5623 0.128 Uiso 1 1 calc R . .
H21C H 0.3498 0.7450 0.5708 0.128 Uiso 1 1 calc R . .
C13 C 0.40362(12) 0.6706(2) 0.5002(2) 0.0386(6) Uani 0.72 1 d PG B 1
C14 C 0.3581(2) 0.70501(14) 0.4782(2) 0.0421(7) Uani 0.72 1 d PG B 1
C15 C 0.29818(17) 0.69180(8) 0.43988(13) 0.0412(8) Uani 0.72 1 d PG B 1
H15 H 0.2671 0.7153 0.4248 0.049 Uiso 0.72 1 calc PR B 1
C16 C 0.28383(9) 0.64421(9) 0.42364(8) 0.0363(6) Uani 0.72 1 d PGD B 1
C17 C 0.32937(14) 0.60984(10) 0.44568(11) 0.0371(7) Uani 0.72 1 d PG B 1
H17 H 0.3196 0.5773 0.4346 0.045 Uiso 0.72 1 calc PR B 1
C18 C 0.38926(11) 0.62304(19) 0.48397(16) 0.0387(7) Uani 0.72 1 d PG B 1
C22 C 0.21799(12) 0.62786(11) 0.38269(12) 0.0402(6) Uani 0.72 1 d PDU B 1
H22 H 0.2193 0.5983 0.3611 0.048 Uiso 0.72 1 calc PR B 1
C23 C 0.1774(4) 0.6641(3) 0.3350(3) 0.0539(9) Uani 0.72 1 d PDU B 1
H23A H 0.1745 0.6932 0.3551 0.081 Uiso 0.72 1 calc PR B 1
H23B H 0.1368 0.6505 0.3106 0.081 Uiso 0.72 1 calc PR B 1
H23C H 0.1949 0.6720 0.3088 0.081 Uiso 0.72 1 calc PR B 1
C24 C 0.18820(15) 0.61503(17) 0.42102(15) 0.0626(9) Uani 0.72 1 d PDU B 1
H24A H 0.1866 0.6434 0.4429 0.094 Uiso 0.72 1 calc PR B 1
H24B H 0.2120 0.5901 0.4501 0.094 Uiso 0.72 1 calc PR B 1
H24C H 0.1469 0.6034 0.3947 0.094 Uiso 0.72 1 calc PR B 1
C13A C 0.4012(3) 0.6707(6) 0.5038(7) 0.0386(6) Uani 0.28 1 d PG B 2
C14A C 0.3574(6) 0.7063(4) 0.4861(6) 0.0421(7) Uani 0.28 1 d PG B 2
C15A C 0.2961(5) 0.6943(2) 0.4555(4) 0.0412(8) Uani 0.28 1 d PG B 2
H15A H 0.2661 0.7186 0.4435 0.049 Uiso 0.28 1 calc PR B 2
C16A C 0.2787(2) 0.6468(3) 0.4426(3) 0.0363(6) Uani 0.28 1 d PGD B 2
C17A C 0.3225(4) 0.6112(3) 0.4602(3) 0.0371(7) Uani 0.28 1 d PG B 2
H17A H 0.3106 0.5787 0.4514 0.045 Uiso 0.28 1 calc PR B 2
C18A C 0.3838(3) 0.6232(5) 0.4908(5) 0.0387(7) Uani 0.28 1 d PG B 2
C22A C 0.2091(3) 0.6354(2) 0.4062(3) 0.0402(6) Uani 0.28 1 d PDU B 2
H22A H 0.1888 0.6513 0.4272 0.048 Uiso 0.28 1 calc PR B 2
C23A C 0.1843(13) 0.6576(8) 0.3439(8) 0.0539(9) Uani 0.28 1 d PDU B 2
H23D H 0.2124 0.6514 0.3281 0.081 Uiso 0.28 1 calc PR B 2
H23E H 0.1799 0.6922 0.3467 0.081 Uiso 0.28 1 calc PR B 2
H23F H 0.1446 0.6436 0.3166 0.081 Uiso 0.28 1 calc PR B 2
C24A C 0.1931(3) 0.5829(3) 0.4001(3) 0.0447(16) Uani 0.28 1 d PDU B 2
H24D H 0.1489 0.5793 0.3806 0.067 Uiso 0.28 1 calc PR B 2
H24E H 0.2116 0.5682 0.4403 0.067 Uiso 0.28 1 calc PR B 2
H24F H 0.2084 0.5672 0.3754 0.067 Uiso 0.28 1 calc PR B 2
C25 C 0.43600(9) 0.58322(8) 0.51221(9) 0.0450(5) Uani 1 1 d . . .
H25 H 0.4706 0.5962 0.5501 0.054 Uiso 1 1 calc R B 1
C26 C 0.46082(11) 0.57051(8) 0.46934(10) 0.0521(5) Uani 1 1 d . B .
H26A H 0.4936 0.5471 0.4888 0.078 Uiso 1 1 calc R . .
H26B H 0.4766 0.5994 0.4598 0.078 Uiso 1 1 calc R . .
H26C H 0.4282 0.5569 0.4319 0.078 Uiso 1 1 calc R . .
C27 C 0.41364(12) 0.53806(9) 0.52931(11) 0.0569(6) Uani 1 1 d . B .
H27A H 0.3982 0.5463 0.5572 0.085 Uiso 1 1 calc R . .
H27B H 0.4473 0.5154 0.5490 0.085 Uiso 1 1 calc R . .
H27C H 0.3810 0.5235 0.4927 0.085 Uiso 1 1 calc R . .
C28 C 0.58635(9) 0.73759(8) 0.49612(8) 0.0436(5) Uani 1 1 d . B .
C29 C 0.61060(9) 0.70602(8) 0.46996(9) 0.0456(5) Uani 1 1 d . . .
C30 C 0.63550(10) 0.72526(9) 0.43548(9) 0.0526(5) Uani 1 1 d . B .
H30 H 0.6517 0.7041 0.4174 0.063 Uiso 1 1 calc R . .
C31 C 0.63746(11) 0.77359(10) 0.42673(10) 0.0556(6) Uani 1 1 d . . .
C32 C 0.61508(11) 0.80369(9) 0.45478(10) 0.0559(6) Uani 1 1 d . B .
H32 H 0.6167 0.8372 0.4498 0.067 Uiso 1 1 calc R . .
C33 C 0.59040(9) 0.78698(9) 0.48977(9) 0.0495(5) Uani 1 1 d . . .
C34 C 0.61250(10) 0.65248(9) 0.47962(10) 0.0510(5) Uani 1 1 d . B .
H34 H 0.5977 0.6462 0.5093 0.061 Uiso 1 1 calc R . .
C35 C 0.57119(11) 0.62516(9) 0.42185(11) 0.0562(6) Uani 1 1 d . . .
H35A H 0.5292 0.6362 0.4061 0.084 Uiso 1 1 calc R B .
H35B H 0.5735 0.5909 0.4308 0.084 Uiso 1 1 calc R . .
H35C H 0.5843 0.6308 0.3916 0.084 Uiso 1 1 calc R . .
C36 C 0.67720(12) 0.63311(12) 0.50683(12) 0.0717(8) Uani 1 1 d . . .
H36A H 0.6908 0.6343 0.4764 0.108 Uiso 1 1 calc R B .
H36B H 0.6780 0.6000 0.5197 0.108 Uiso 1 1 calc R . .
H36C H 0.7043 0.6526 0.5418 0.108 Uiso 1 1 calc R . .
C37 C 0.66481(13) 0.79452(11) 0.38918(12) 0.0672(7) Uani 0.57 1 d P B 1
H37 H 0.6736 0.8289 0.4011 0.081 Uiso 0.57 1 calc PR B 1
C38 C 0.6240(2) 0.7940(2) 0.32343(19) 0.0661(13) Uani 0.57 1 d P B 1
H38A H 0.6181 0.7610 0.3087 0.099 Uiso 0.57 1 calc PR B 1
H38B H 0.6421 0.8128 0.3034 0.099 Uiso 0.57 1 calc PR B 1
H38C H 0.5848 0.8079 0.3144 0.099 Uiso 0.57 1 calc PR B 1
C39 C 0.7273(2) 0.7711(3) 0.4032(3) 0.0782(16) Uani 0.57 1 d P B 1
H39A H 0.7203 0.7385 0.3872 0.117 Uiso 0.57 1 calc PR B 1
H39B H 0.7543 0.7704 0.4470 0.117 Uiso 0.57 1 calc PR B 1
H39C H 0.7461 0.7900 0.3839 0.117 Uiso 0.57 1 calc PR B 1
C37A C 0.66481(13) 0.79452(11) 0.38918(12) 0.0672(7) Uani 0.43 1 d P B 2
H37A H 0.6380 0.8222 0.3673 0.081 Uiso 0.43 1 calc PR B 2
C38A C 0.7208(4) 0.8145(5) 0.4254(4) 0.128(5) Uani 0.43 1 d P B 2
H38D H 0.7479 0.7903 0.4537 0.191 Uiso 0.43 1 calc PR B 2
H38E H 0.7165 0.8411 0.4482 0.191 Uiso 0.43 1 calc PR B 2
H38F H 0.7379 0.8261 0.4003 0.191 Uiso 0.43 1 calc PR B 2
C39A C 0.6584(4) 0.7609(4) 0.3398(4) 0.091(2) Uani 0.43 1 d P B 2
H39D H 0.6695 0.7775 0.3124 0.136 Uiso 0.43 1 calc PR B 2
H39E H 0.6162 0.7499 0.3170 0.136 Uiso 0.43 1 calc PR B 2
H39F H 0.6852 0.7333 0.3578 0.136 Uiso 0.43 1 calc PR B 2
C40 C 0.57025(11) 0.82218(9) 0.52296(11) 0.0580(6) Uani 1 1 d . B .
H40 H 0.5654 0.8039 0.5544 0.070 Uiso 1 1 calc R . .
C41 C 0.51005(16) 0.84427(14) 0.48101(14) 0.1000(12) Uani 1 1 d . . .
H41A H 0.5125 0.8601 0.4476 0.150 Uiso 1 1 calc R B .
H41B H 0.4995 0.8678 0.5032 0.150 Uiso 1 1 calc R . .
H41C H 0.4788 0.8194 0.4648 0.150 Uiso 1 1 calc R . .
C42 C 0.61786(17) 0.86095(13) 0.55524(16) 0.0936(10) Uani 1 1 d . . .
H42A H 0.6231 0.8797 0.5253 0.140 Uiso 1 1 calc R B .
H42B H 0.6566 0.8461 0.5835 0.140 Uiso 1 1 calc R . .
H42C H 0.6044 0.8819 0.5775 0.140 Uiso 1 1 calc R . .
C43 C 0.37000(9) 0.64810(7) 0.28976(8) 0.0394(4) Uani 1 1 d . . .
C44 C 0.36284(9) 0.69123(7) 0.25823(9) 0.0424(5) Uani 1 1 d . . .
C45 C 0.33981(12) 0.69062(8) 0.19584(10) 0.0528(6) Uani 1 1 d . . .
H45 H 0.3354 0.7198 0.1750 0.063 Uiso 1 1 calc R . .
C46 C 0.32317(13) 0.64819(9) 0.16345(10) 0.0612(6) Uani 1 1 d . . .
H46 H 0.3074 0.6483 0.1208 0.073 Uiso 1 1 calc R . .
C47 C 0.32981(11) 0.60566(9) 0.19417(9) 0.0552(6) Uani 1 1 d . . .
H47 H 0.3185 0.5765 0.1722 0.066 Uiso 1 1 calc R . .
C48 C 0.35274(9) 0.60489(7) 0.25663(8) 0.0428(4) Uani 1 1 d . . .
C49 C 0.37950(9) 0.73775(8) 0.29087(8) 0.0444(5) Uani 1 1 d . . .
C50 C 0.33567(10) 0.76474(8) 0.29716(9) 0.0508(5) Uani 1 1 d . . .
C51 C 0.34746(12) 0.81219(9) 0.31403(11) 0.0622(7) Uani 1 1 d . . .
H51 H 0.3174 0.8306 0.3172 0.075 Uiso 1 1 calc R . .
C52 C 0.40226(12) 0.83377(9) 0.32650(11) 0.0683(8) Uani 1 1 d . . .
C53 C 0.44709(12) 0.80535(9) 0.32633(11) 0.0647(7) Uani 1 1 d . . .
H53 H 0.4860 0.8188 0.3385 0.078 Uiso 1 1 calc R . .
C54 C 0.43714(10) 0.75766(8) 0.30887(9) 0.0522(6) Uani 1 1 d . . .
C55 C 0.27473(10) 0.74361(8) 0.28218(10) 0.0505(5) Uani 1 1 d . . .
H55A H 0.2624 0.7554 0.3116 0.061 Uiso 1 1 calc R . .
H55B H 0.2785 0.7084 0.2862 0.061 Uiso 1 1 calc R . .
C56 C 0.41028(16) 0.88704(10) 0.33978(17) 0.1047(14) Uani 1 1 d . . .
H56A H 0.4529 0.8958 0.3546 0.157 Uiso 1 1 calc R . .
H56B H 0.3986 0.8948 0.3706 0.157 Uiso 1 1 calc R . .
H56C H 0.3845 0.9049 0.3027 0.157 Uiso 1 1 calc R . .
C57 C 0.48555(11) 0.72858(11) 0.30573(12) 0.0660(7) Uani 1 1 d . . .
H57A H 0.4760 0.7251 0.2634 0.099 Uiso 1 1 calc R . .
H57B H 0.4875 0.6969 0.3232 0.099 Uiso 1 1 calc R . .
H57C H 0.5249 0.7446 0.3286 0.099 Uiso 1 1 calc R . .
C58 C 0.35887(9) 0.55896(7) 0.28903(8) 0.0416(4) Uani 1 1 d . . .
C59 C 0.41200(10) 0.53143(8) 0.31013(10) 0.0495(5) Uani 1 1 d . . .
C60 C 0.41682(11) 0.48972(8) 0.34189(11) 0.0580(6) Uani 1 1 d . . .
H60 H 0.4525 0.4709 0.3557 0.070 Uiso 1 1 calc R . .
C61 C 0.37134(11) 0.47452(8) 0.35408(10) 0.0558(6) Uani 1 1 d . . .
C62 C 0.31893(11) 0.50163(8) 0.33162(10) 0.0522(5) Uani 1 1 d . . .
H62 H 0.2868 0.4914 0.3386 0.063 Uiso 1 1 calc R . .
C63 C 0.31191(9) 0.54368(8) 0.29898(9) 0.0447(5) Uani 1 1 d . . .
C64 C 0.46273(12) 0.54693(10) 0.29840(13) 0.0658(7) Uani 1 1 d . . .
H64A H 0.4982 0.5265 0.3212 0.099 Uiso 1 1 calc R . .
H64B H 0.4735 0.5802 0.3113 0.099 Uiso 1 1 calc R . .
H64C H 0.4495 0.5442 0.2551 0.099 Uiso 1 1 calc R . .
C65 C 0.37829(15) 0.43026(10) 0.39085(15) 0.0817(9) Uani 1 1 d . . .
H65A H 0.4015 0.4063 0.3823 0.122 Uiso 1 1 calc R . .
H65B H 0.3380 0.4175 0.3801 0.122 Uiso 1 1 calc R . .
H65C H 0.3998 0.4383 0.4340 0.122 Uiso 1 1 calc R . .
C66 C 0.25429(11) 0.57209(10) 0.27451(12) 0.0591(6) Uani 1 1 d . . .
H66A H 0.2634 0.6042 0.2921 0.089 Uiso 1 1 calc R . .
H66B H 0.2259 0.5562 0.2850 0.089 Uiso 1 1 calc R . .
H66C H 0.2360 0.5744 0.2304 0.089 Uiso 1 1 calc R . .
C81 C 0.7922(7) 0.9372(7) 0.3095(9) 0.217(6) Uiso 0.50 1 d PDU C 1
H81A H 0.7891 0.9493 0.2716 0.325 Uiso 0.50 1 calc PR C 1
H81B H 0.8259 0.9145 0.3280 0.325 Uiso 0.50 1 calc PR C 1
H81C H 0.7994 0.9639 0.3373 0.325 Uiso 0.50 1 calc PR C 1
C82 C 0.7263(5) 0.9093(4) 0.2946(5) 0.126(3) Uiso 0.50 1 d PDU C 1
H82A H 0.6971 0.9074 0.2508 0.151 Uiso 0.50 1 calc PR C 1
H82B H 0.7330 0.8773 0.3134 0.151 Uiso 0.50 1 calc PR C 1
C83 C 0.7081(5) 0.9490(5) 0.3294(6) 0.145(2) Uiso 0.50 1 d PDU C 1
H83A H 0.7385 0.9504 0.3728 0.174 Uiso 0.50 1 calc PR C 1
H83B H 0.7044 0.9810 0.3112 0.174 Uiso 0.50 1 calc PR C 1
C84 C 0.6463(4) 0.9316(4) 0.3205(5) 0.120(3) Uiso 0.50 1 d PDU C 1
H84A H 0.6161 0.9326 0.2770 0.144 Uiso 0.50 1 calc PR C 1
H84B H 0.6500 0.8981 0.3344 0.144 Uiso 0.50 1 calc PR C 1
C85 C 0.6246(6) 0.9616(5) 0.3548(6) 0.159(4) Uiso 0.50 1 d PDU C 1
H85A H 0.6260 0.9958 0.3456 0.191 Uiso 0.50 1 calc PR C 1
H85B H 0.6505 0.9566 0.3988 0.191 Uiso 0.50 1 calc PR C 1
C86 C 0.5565(6) 0.9457(7) 0.3341(8) 0.196(4) Uiso 0.50 1 d PDU C 1
H86A H 0.5383 0.9324 0.2931 0.293 Uiso 0.50 1 calc PR C 1
H86B H 0.5330 0.9734 0.3345 0.293 Uiso 0.50 1 calc PR C 1
H86C H 0.5565 0.9213 0.3620 0.293 Uiso 0.50 1 calc PR C 1
C81A C 0.7689(6) 0.9133(4) 0.2884(5) 0.137(3) Uiso 0.50 1 d PDU D 2
H81D H 0.7730 0.8792 0.2986 0.206 Uiso 0.50 1 calc PR D 2
H81E H 0.8073 0.9252 0.2922 0.206 Uiso 0.50 1 calc PR D 2
H81F H 0.7364 0.9177 0.2467 0.206 Uiso 0.50 1 calc PR D 2
C82A C 0.7538(6) 0.9404(5) 0.3310(6) 0.172(4) Uiso 0.50 1 d PDU D 2
H82C H 0.7798 0.9289 0.3728 0.206 Uiso 0.50 1 calc PR D 2
H82D H 0.7623 0.9747 0.3296 0.206 Uiso 0.50 1 calc PR D 2
C83A C 0.6925(5) 0.9344(5) 0.3153(6) 0.145(2) Uiso 0.50 1 d PDU D 2
H83C H 0.6688 0.9512 0.2763 0.174 Uiso 0.50 1 calc PR D 2
H83D H 0.6837 0.9000 0.3066 0.174 Uiso 0.50 1 calc PR D 2
C84A C 0.6673(5) 0.9475(5) 0.3512(6) 0.163(3) Uiso 0.50 1 d PDU D 2
H84C H 0.6776 0.9813 0.3632 0.196 Uiso 0.50 1 calc PR D 2
H84D H 0.6862 0.9281 0.3887 0.196 Uiso 0.50 1 calc PR D 2
C85A C 0.6012(6) 0.9419(6) 0.3228(7) 0.185(4) Uiso 0.50 1 d PDU D 2
H85C H 0.5908 0.9090 0.3070 0.223 Uiso 0.50 1 calc PR D 2
H85D H 0.5823 0.9639 0.2877 0.223 Uiso 0.50 1 calc PR D 2
C86A C 0.5739(7) 0.9511(7) 0.3619(8) 0.196(4) Uiso 0.50 1 d PDU D 2
H86D H 0.6060 0.9591 0.4028 0.293 Uiso 0.50 1 calc PR D 2
H86E H 0.5523 0.9225 0.3636 0.293 Uiso 0.50 1 calc PR D 2
H86F H 0.5454 0.9778 0.3455 0.293 Uiso 0.50 1 calc PR D 2

loop_
_atom_site_aniso_label
_atom_site_aniso_U_11
_atom_site_aniso_U_22
_atom_site_aniso_U_33
_atom_site_aniso_U_23
_atom_site_aniso_U_13
_atom_site_aniso_U_12
Fe1 0.03162(16) 0.05120(19) 0.02412(16) -0.00287(11) 0.00402(12) 0.00045(11)
N1 0.0408(9) 0.0453(9) 0.0246(7) 0.0027(6) 0.0090(6) -0.0002(7)
C1 0.0326(9) 0.0523(11) 0.0258(8) -0.0049(8) 0.0089(7) 0.0043(8)
C2 0.0301(9) 0.0548(11) 0.0292(9) -0.0081(8) 0.0084(7) 0.0058(8)
C3 0.0378(10) 0.0634(13) 0.0282(9) -0.0071(9) 0.0124(8) 0.0028(9)
C4 0.0369(10) 0.0742(15) 0.0232(9) -0.0041(9) 0.0081(8) 0.0024(9)
C5 0.0349(10) 0.0658(13) 0.0287(9) -0.0075(9) 0.0068(8) 0.0015(9)
C6 0.0329(9) 0.0573(12) 0.0288(9) -0.0045(8) 0.0099(8) 0.0052(8)
C7 0.0424(11) 0.0731(15) 0.0314(10) -0.0089(10) 0.0167(9) -0.0036(10)
C8 0.0721(17) 0.094(2) 0.0420(12) 0.0084(13) 0.0293(12) 0.0106(14)
C9 0.0680(16) 0.102(2) 0.0584(15) -0.0305(15) 0.0432(14) -0.0198(15)
C10 0.0343(10) 0.0816(16) 0.0283(9) -0.0025(10) 0.0053(8) -0.0040(10)
C11 0.0354(11) 0.0873(18) 0.0418(12) 0.0034(11) 0.0037(9) -0.0005(11)
C12 0.0498(13) 0.0926(19) 0.0373(11) -0.0161(12) 0.0055(10) -0.0100(13)
C19 0.0344(10) 0.0541(12) 0.0539(12) -0.0091(10) 0.0157(9) -0.0005(9)
C20 0.082(2) 0.0515(14) 0.0637(17) -0.0029(12) 0.0072(15) 0.0011(13)
C21 0.0679(18) 0.091(2) 0.115(3) -0.0462(19) 0.0586(19) -0.0199(16)
C13 0.0321(9) 0.0518(11) 0.0267(11) -0.0030(9) 0.0101(8) 0.0030(8)
C14 0.0334(10) 0.0521(12) 0.0351(17) -0.0040(10) 0.0120(10) 0.0012(8)
C15 0.0331(11) 0.0531(13) 0.033(2) -0.0009(12) 0.0124(14) 0.0042(9)
C16 0.0372(11) 0.0524(13) 0.0203(14) -0.0027(12) 0.0147(10) 0.0002(10)
C17 0.0404(13) 0.0460(12) 0.0227(16) -0.0010(11) 0.0134(11) 0.0000(10)
C18 0.0362(11) 0.0530(12) 0.0246(13) -0.0011(10) 0.0129(9) 0.0047(10)
C22 0.0340(12) 0.0555(15) 0.0293(14) -0.0025(11) 0.0138(10) -0.0010(10)
C23 0.033(2) 0.066(3) 0.040(2) 0.0082(13) -0.0001(19) 0.001(2)
C24 0.0389(16) 0.102(3) 0.0437(17) 0.0007(18) 0.0172(13) -0.0119(18)
C13A 0.0321(9) 0.0518(11) 0.0267(11) -0.0030(9) 0.0101(8) 0.0030(8)
C14A 0.0334(10) 0.0521(12) 0.0351(17) -0.0040(10) 0.0120(10) 0.0012(8)
C15A 0.0331(11) 0.0531(13) 0.033(2) -0.0009(12) 0.0124(14) 0.0042(9)
C16A 0.0372(11) 0.0524(13) 0.0203(14) -0.0027(12) 0.0147(10) 0.0002(10)
C17A 0.0404(13) 0.0460(12) 0.0227(16) -0.0010(11) 0.0134(11) 0.0000(10)
C18A 0.0362(11) 0.0530(12) 0.0246(13) -0.0011(10) 0.0129(9) 0.0047(10)
C22A 0.0340(12) 0.0555(15) 0.0293(14) -0.0025(11) 0.0138(10) -0.0010(10)
C23A 0.033(2) 0.066(3) 0.040(2) 0.0082(13) -0.0001(19) 0.001(2)
C24A 0.044(4) 0.052(4) 0.035(3) -0.004(3) 0.017(3) -0.008(3)
C25 0.0434(11) 0.0543(12) 0.0296(9) 0.0018(8) 0.0114(8) 0.0088(9)
C26 0.0578(13) 0.0557(13) 0.0416(11) 0.0088(9) 0.0231(10) 0.0157(10)
C27 0.0619(14) 0.0615(14) 0.0476(12) 0.0142(10) 0.0269(11) 0.0167(11)
C28 0.0297(9) 0.0653(13) 0.0247(8) -0.0014(8) 0.0043(7) 0.0005(8)
C29 0.0353(10) 0.0678(14) 0.0276(9) 0.0024(9) 0.0102(8) 0.0033(9)
C30 0.0445(11) 0.0774(16) 0.0320(10) 0.0003(10) 0.0153(9) 0.0042(11)
C31 0.0468(12) 0.0784(17) 0.0327(10) 0.0066(10) 0.0121(9) -0.0029(11)
C32 0.0484(13) 0.0676(15) 0.0358(11) -0.0005(10) 0.0078(10) -0.0060(10)
C33 0.0361(10) 0.0671(14) 0.0291(9) -0.0041(9) 0.0030(8) -0.0020(9)
C34 0.0471(12) 0.0700(14) 0.0394(11) 0.0075(10) 0.0236(9) 0.0136(10)
C35 0.0603(14) 0.0627(14) 0.0508(13) 0.0019(11) 0.0310(11) 0.0077(11)
C36 0.0535(14) 0.103(2) 0.0579(15) 0.0194(14) 0.0262(12) 0.0262(14)
C37 0.0601(15) 0.0917(19) 0.0465(13) 0.0133(13) 0.0231(12) -0.0056(13)
C38 0.049(2) 0.102(4) 0.040(2) 0.015(2) 0.0159(19) -0.010(2)
C39 0.046(2) 0.127(5) 0.061(3) 0.032(3) 0.026(2) 0.014(3)
C37A 0.0601(15) 0.0917(19) 0.0465(13) 0.0133(13) 0.0231(12) -0.0056(13)
C38A 0.078(6) 0.218(12) 0.060(5) 0.025(6) 0.012(4) -0.077(7)
C39A 0.073(5) 0.143(7) 0.086(5) 0.012(5) 0.061(4) -0.001(5)
C40 0.0498(13) 0.0656(14) 0.0427(12) -0.0117(11) 0.0098(10) -0.0012(11)
C41 0.084(2) 0.120(3) 0.0625(18) -0.0237(18) 0.0087(16) 0.042(2)
C42 0.096(2) 0.095(2) 0.087(2) -0.0425(19) 0.0422(19) -0.0293(19)
C43 0.0350(9) 0.0518(11) 0.0256(8) 0.0014(8) 0.0101(7) 0.0002(8)
C44 0.0384(10) 0.0546(12) 0.0267(9) 0.0011(8) 0.0097(8) -0.0051(8)
C45 0.0635(14) 0.0582(13) 0.0302(10) 0.0067(9) 0.0176(10) -0.0068(10)
C46 0.0792(17) 0.0719(15) 0.0258(10) -0.0006(10) 0.0201(10) -0.0063(13)
C47 0.0684(15) 0.0598(13) 0.0306(10) -0.0039(9) 0.0186(10) -0.0021(11)
C48 0.0443(10) 0.0506(11) 0.0287(9) -0.0020(8) 0.0138(8) 0.0006(9)
C49 0.0435(11) 0.0492(11) 0.0286(9) 0.0052(8) 0.0079(8) -0.0059(9)
C50 0.0483(12) 0.0537(12) 0.0336(10) -0.0004(9) 0.0064(9) -0.0046(10)
C51 0.0594(15) 0.0499(13) 0.0478(13) -0.0014(10) 0.0026(11) 0.0001(11)
C52 0.0626(15) 0.0527(13) 0.0469(13) 0.0038(10) -0.0074(11) -0.0119(12)
C53 0.0487(13) 0.0660(15) 0.0427(12) 0.0132(10) -0.0070(10) -0.0169(11)
C54 0.0427(11) 0.0637(14) 0.0307(10) 0.0141(9) 0.0023(8) -0.0088(10)
C55 0.0469(12) 0.0510(12) 0.0426(11) -0.0012(9) 0.0129(10) -0.0012(9)
C56 0.078(2) 0.0525(15) 0.105(2) 0.0045(16) -0.0184(18) -0.0142(14)
C57 0.0443(13) 0.0892(19) 0.0533(14) 0.0221(13) 0.0146(11) -0.0045(12)
C58 0.0461(11) 0.0445(11) 0.0279(9) -0.0036(8) 0.0129(8) 0.0020(8)
C59 0.0439(11) 0.0566(13) 0.0415(11) -0.0099(9) 0.0155(9) 0.0006(9)
C60 0.0488(13) 0.0508(13) 0.0556(13) -0.0041(10) 0.0103(10) 0.0085(10)
C61 0.0549(13) 0.0458(12) 0.0466(12) -0.0026(9) 0.0086(10) 0.0008(10)
C62 0.0535(13) 0.0503(12) 0.0470(12) 0.0002(10) 0.0197(10) -0.0019(10)
C63 0.0426(11) 0.0515(11) 0.0337(10) -0.0046(8) 0.0134(8) 0.0026(9)
C64 0.0484(13) 0.0786(17) 0.0692(16) -0.0055(13) 0.0273(12) 0.0006(12)
C65 0.083(2) 0.0549(15) 0.085(2) 0.0154(14) 0.0228(17) -0.0006(14)
C66 0.0545(13) 0.0702(15) 0.0542(13) 0.0108(11) 0.0274(11) 0.0151(11)

loop_
_atom_type_symbol
_atom_type_description
_atom_type_scat_dispersion_real
_atom_type_scat_dispersion_imag
_atom_type_scat_source
C C 0.0033 0.0016 'International Tables Vol C Tables 4.2.6.8 and 6.1.1.4'
H H 0.0000 0.0000 'International Tables Vol C Tables 4.2.6.8 and 6.1.1.4'
N N 0.0061 0.0033 'International Tables Vol C Tables 4.2.6.8 and 6.1.1.4'
Fe Fe 0.3463 0.8444 'International Tables Vol C Tables 4.2.6.8 and 6.1.1.4'

loop_
_geom_angle_atom_site_label_1
_geom_angle_atom_site_label_2
_geom_angle_atom_site_label_3
_geom_angle
_geom_angle_site_symmetry_1
_geom_angle_site_symmetry_3
_geom_angle_publ_flag
N1 Fe1 C1 138.91(8) . . ?
C43 N1 Fe1 132.26(14) . . ?
C43 N1 H1 107.4(14) . . ?
Fe1 N1 H1 120.0(13) . . ?
C2 C1 C6 118.11(17) . . ?
C2 C1 Fe1 111.63(13) . . ?
C6 C1 Fe1 130.08(14) . . ?
C3 C2 C1 121.86(18) . . ?
C3 C2 C13 122.3(3) . . ?
C1 C2 C13 115.8(3) . . ?
C3 C2 C13A 118.0(7) . . ?
C1 C2 C13A 120.0(6) . . ?
C4 C3 C2 117.62(19) . . ?
C4 C3 C7 119.93(18) . . ?
C2 C3 C7 122.38(18) . . ?
C5 C4 C3 123.14(18) . . ?
C5 C4 H4 118.4 . . ?
C3 C4 H4 118.4 . . ?
C4 C5 C6 118.65(18) . . ?
C4 C5 C10 119.15(17) . . ?
C6 C5 C10 122.20(19) . . ?
C5 C6 C1 120.60(19) . . ?
C5 C6 C28 120.10(18) . . ?
C1 C6 C28 119.28(16) . . ?
C8 C7 C9 110.6(2) . . ?
C8 C7 C3 113.41(19) . . ?
C9 C7 C3 109.7(2) . . ?
C8 C7 H7 107.6 . . ?
C9 C7 H7 107.6 . . ?
C3 C7 H7 107.6 . . ?
C7 C8 H8A 109.5 . . ?
C7 C8 H8B 109.5 . . ?
H8A C8 H8B 109.5 . . ?
C7 C8 H8C 109.5 . . ?
H8A C8 H8C 109.5 . . ?
H8B C8 H8C 109.5 . . ?
C7 C9 H9A 109.5 . . ?
C7 C9 H9B 109.5 . . ?
H9A C9 H9B 109.5 . . ?
C7 C9 H9C 109.5 . . ?
H9A C9 H9C 109.5 . . ?
H9B C9 H9C 109.5 . . ?
C11 C10 C5 111.9(2) . . ?
C11 C10 C12 109.53(19) . . ?
C5 C10 C12 111.87(19) . . ?
C11 C10 H10 107.8 . . ?
C5 C10 H10 107.8 . . ?
C12 C10 H10 107.8 . . ?
C10 C11 H11A 109.5 . . ?
C10 C11 H11B 109.5 . . ?
H11A C11 H11B 109.5 . . ?
C10 C11 H11C 109.5 . . ?
H11A C11 H11C 109.5 . . ?
H11B C11 H11C 109.5 . . ?
C10 C12 H12A 109.5 . . ?
C10 C12 H12B 109.5 . . ?
H12A C12 H12B 109.5 . . ?
C10 C12 H12C 109.5 . . ?
H12A C12 H12C 109.5 . . ?
H12B C12 H12C 109.5 . . ?
C14A C19 C20 116.8(6) . . ?
C14A C19 C21 106.1(6) . . ?
C20 C19 C21 110.6(2) . . ?
C20 C19 C14 110.5(3) . . ?
C21 C19 C14 113.0(3) . . ?
C14A C19 H19 107.9 . . ?
C20 C19 H19 107.5 . . ?
C21 C19 H19 107.5 . . ?
C14 C19 H19 107.5 . . ?
C19 C20 H20A 109.5 . . ?
C19 C20 H20B 109.5 . . ?
H20A C20 H20B 109.5 . . ?
C19 C20 H20C 109.5 . . ?
H20A C20 H20C 109.5 . . ?
H20B C20 H20C 109.5 . . ?
C19 C21 H21A 109.5 . . ?
C19 C21 H21B 109.5 . . ?
H21A C21 H21B 109.5 . . ?
C19 C21 H21C 109.5 . . ?
H21A C21 H21C 109.5 . . ?
H21B C21 H21C 109.5 . . ?
C14 C13 C18 120.0 . . ?
C14 C13 C2 119.4(4) . . ?
C18 C13 C2 120.2(4) . . ?
C13 C14 C15 120.0 . . ?
C13 C14 C19 120.6(3) . . ?
C15 C14 C19 118.9(3) . . ?
C16 C15 C14 120.0 . . ?
C16 C15 H15 120.0 . . ?
C14 C15 H15 120.0 . . ?
C15 C16 C17 120.0 . . ?
C15 C16 C22 121.7(2) . . ?
C17 C16 C22 118.3(2) . . ?
C18 C17 C16 120.0 . . ?
C18 C17 H17 120.0 . . ?
C16 C17 H17 120.0 . . ?
C17 C18 C13 120.0 . . ?
C17 C18 C25 117.5(3) . . ?
C13 C18 C25 122.1(3) . . ?
C24 C22 C23 108.1(5) . . ?
C24 C22 C16 110.0(2) . . ?
C23 C22 C16 115.0(4) . . ?
C24 C22 H22 107.8 . . ?
C23 C22 H22 107.8 . . ?
C16 C22 H22 107.8 . . ?
C22 C23 H23A 109.5 . . ?
C22 C23 H23B 109.5 . . ?
H23A C23 H23B 109.5 . . ?
C22 C23 H23C 109.5 . . ?
H23A C23 H23C 109.5 . . ?
H23B C23 H23C 109.5 . . ?
C22 C24 H24A 109.5 . . ?
C22 C24 H24B 109.5 . . ?
H24A C24 H24B 109.5 . . ?
C22 C24 H24C 109.5 . . ?
H24A C24 H24C 109.5 . . ?
H24B C24 H24C 109.5 . . ?
C14A C13A C18A 120.0 . . ?
C14A C13A C2 118.0(10) . . ?
C18A C13A C2 121.9(10) . . ?
C15A C14A C13A 120.0 . . ?
C15A C14A C19 116.4(9) . . ?
C13A C14A C19 123.4(9) . . ?
C14A C15A C16A 120.0 . . ?
C14A C15A H15A 120.0 . . ?
C16A C15A H15A 120.0 . . ?
C17A C16A C15A 120.0 . . ?
C17A C16A C22A 122.1(6) . . ?
C15A C16A C22A 117.9(6) . . ?
C16A C17A C18A 120.0 . . ?
C16A C17A H17A 120.0 . . ?
C18A C17A H17A 120.0 . . ?
C17A C18A C13A 120.0 . . ?
C17A C18A C25 121.7(9) . . ?
C13A C18A C25 118.3(9) . . ?
C24A C22A C23A 109.7(9) . . ?
C24A C22A C16A 115.0(6) . . ?
C23A C22A C16A 107.9(12) . . ?
C24A C22A H22A 108.0 . . ?
C23A C22A H22A 108.0 . . ?
C16A C22A H22A 108.0 . . ?
C22A C23A H23D 109.5 . . ?
C22A C23A H23E 109.5 . . ?
H23D C23A H23E 109.5 . . ?
C22A C23A H23F 109.5 . . ?
H23D C23A H23F 109.5 . . ?
H23E C23A H23F 109.5 . . ?
C22A C24A H24D 109.5 . . ?
C22A C24A H24E 109.5 . . ?
H24D C24A H24E 109.5 . . ?
C22A C24A H24F 109.5 . . ?
H24D C24A H24F 109.5 . . ?
H24E C24A H24F 109.5 . . ?
C18 C25 C26 109.0(2) . . ?
C18 C25 C27 115.6(2) . . ?
C26 C25 C27 109.77(18) . . ?
C26 C25 C18A 118.1(5) . . ?
C27 C25 C18A 108.6(5) . . ?
C18 C25 H25 107.4 . . ?
C26 C25 H25 107.4 . . ?
C27 C25 H25 107.4 . . ?
C18A C25 H25 105.0 . . ?
C25 C26 H26A 109.5 . . ?
C25 C26 H26B 109.5 . . ?
H26A C26 H26B 109.5 . . ?
C25 C26 H26C 109.5 . . ?
H26A C26 H26C 109.5 . . ?
H26B C26 H26C 109.5 . . ?
C25 C27 H27A 109.5 . . ?
C25 C27 H27B 109.5 . . ?
H27A C27 H27B 109.5 . . ?
C25 C27 H27C 109.5 . . ?
H27A C27 H27C 109.5 . . ?
H27B C27 H27C 109.5 . . ?
C33 C28 C29 119.7(2) . . ?
C33 C28 C6 120.40(19) . . ?
C29 C28 C6 119.9(2) . . ?
C30 C29 C28 118.3(2) . . ?
C30 C29 C34 119.4(2) . . ?
C28 C29 C34 122.23(19) . . ?
C31 C30 C29 122.6(2) . . ?
C31 C30 H30 118.7 . . ?
C29 C30 H30 118.7 . . ?
C30 C31 C32 117.5(2) . . ?
C30 C31 C37 122.5(2) . . ?
C32 C31 C37 119.9(2) . . ?
C31 C32 C33 122.6(2) . . ?
C31 C32 H32 118.7 . . ?
C33 C32 H32 118.7 . . ?
C32 C33 C28 119.1(2) . . ?
C32 C33 C40 120.0(2) . . ?
C28 C33 C40 120.8(2) . . ?
C29 C34 C35 112.85(18) . . ?
C29 C34 C36 111.6(2) . . ?
C35 C34 C36 109.7(2) . . ?
C29 C34 H34 107.5 . . ?
C35 C34 H34 107.5 . . ?
C36 C34 H34 107.5 . . ?
C34 C35 H35A 109.5 . . ?
C34 C35 H35B 109.5 . . ?
H35A C35 H35B 109.5 . . ?
C34 C35 H35C 109.5 . . ?
H35A C35 H35C 109.5 . . ?
H35B C35 H35C 109.5 . . ?
C34 C36 H36A 109.5 . . ?
C34 C36 H36B 109.5 . . ?
H36A C36 H36B 109.5 . . ?
C34 C36 H36C 109.5 . . ?
H36A C36 H36C 109.5 . . ?
H36B C36 H36C 109.5 . . ?
C38 C37 C31 114.7(3) . . ?
C38 C37 C39 109.0(4) . . ?
C31 C37 C39 113.5(3) . . ?
C38 C37 H37 106.3 . . ?
C31 C37 H37 106.3 . . ?
C39 C37 H37 106.3 . . ?
C37 C38 H38A 109.5 . . ?
C37 C38 H38B 109.5 . . ?
H38A C38 H38B 109.5 . . ?
C37 C38 H38C 109.5 . . ?
H38A C38 H38C 109.5 . . ?
H38B C38 H38C 109.5 . . ?
C37 C39 H39A 109.5 . . ?
C37 C39 H39B 109.5 . . ?
H39A C39 H39B 109.5 . . ?
C37 C39 H39C 109.5 . . ?
H39A C39 H39C 109.5 . . ?
H39B C39 H39C 109.5 . . ?
H38D C38A H38E 109.5 . . ?
H38D C38A H38F 109.5 . . ?
H38E C38A H38F 109.5 . . ?
H39D C39A H39E 109.5 . . ?
H39D C39A H39F 109.5 . . ?
H39E C39A H39F 109.5 . . ?
C41 C40 C42 110.3(3) . . ?
C41 C40 C33 111.6(2) . . ?
C42 C40 C33 111.7(2) . . ?
C41 C40 H40 107.7 . . ?
C42 C40 H40 107.7 . . ?
C33 C40 H40 107.7 . . ?
C40 C41 H41A 109.5 . . ?
C40 C41 H41B 109.5 . . ?
H41A C41 H41B 109.5 . . ?
C40 C41 H41C 109.5 . . ?
H41A C41 H41C 109.5 . . ?
H41B C41 H41C 109.5 . . ?
C40 C42 H42A 109.5 . . ?
C40 C42 H42B 109.5 . . ?
H42A C42 H42B 109.5 . . ?
C40 C42 H42C 109.5 . . ?
H42A C42 H42C 109.5 . . ?
H42B C42 H42C 109.5 . . ?
N1 C43 C44 118.71(18) . . ?
N1 C43 C48 122.57(18) . . ?
C44 C43 C48 118.72(17) . . ?
C45 C44 C43 119.90(19) . . ?
C45 C44 C49 119.28(18) . . ?
C43 C44 C49 120.83(17) . . ?
C46 C45 C44 121.3(2) . . ?
C46 C45 H45 119.3 . . ?
C44 C45 H45 119.3 . . ?
C45 C46 C47 119.07(19) . . ?
C45 C46 H46 120.5 . . ?
C47 C46 H46 120.5 . . ?
C46 C47 C48 121.2(2) . . ?
C46 C47 H47 119.4 . . ?
C48 C47 H47 119.4 . . ?
C47 C48 C43 119.79(19) . . ?
C47 C48 C58 120.69(18) . . ?
C43 C48 C58 119.53(16) . . ?
C50 C49 C54 119.4(2) . . ?
C50 C49 C44 120.41(19) . . ?
C54 C49 C44 119.7(2) . . ?
C51 C50 C49 119.2(2) . . ?
C51 C50 C55 119.6(2) . . ?
C49 C50 C55 121.1(2) . . ?
C50 C51 C52 121.8(3) . . ?
C50 C51 H51 119.1 . . ?
C52 C51 H51 119.1 . . ?
C53 C52 C51 117.9(2) . . ?
C53 C52 C56 123.0(3) . . ?
C51 C52 C56 119.1(3) . . ?
C52 C53 C54 122.1(2) . . ?
C52 C53 H53 118.9 . . ?
C54 C53 H53 118.9 . . ?
C53 C54 C49 118.9(2) . . ?
C53 C54 C57 120.8(2) . . ?
C49 C54 C57 120.2(2) . . ?
C50 C55 C55 112.2(2) . 7_565 ?
C50 C55 H55A 109.2 . . ?
C55 C55 H55A 109.2 7_565 . ?
C50 C55 H55B 109.2 . . ?
C55 C55 H55B 109.2 7_565 . ?
H55A C55 H55B 107.9 . . ?
C52 C56 H56A 109.5 . . ?
C52 C56 H56B 109.5 . . ?
H56A C56 H56B 109.5 . . ?
C52 C56 H56C 109.5 . . ?
H56A C56 H56C 109.5 . . ?
H56B C56 H56C 109.5 . . ?
C54 C57 H57A 109.5 . . ?
C54 C57 H57B 109.5 . . ?
H57A C57 H57B 109.5 . . ?
C54 C57 H57C 109.5 . . ?
H57A C57 H57C 109.5 . . ?
H57B C57 H57C 109.5 . . ?
C63 C58 C59 119.9(2) . . ?
C63 C58 C48 119.56(18) . . ?
C59 C58 C48 120.57(19) . . ?
C60 C59 C58 118.8(2) . . ?
C60 C59 C64 120.7(2) . . ?
C58 C59 C64 120.5(2) . . ?
C61 C60 C59 122.3(2) . . ?
C61 C60 H60 118.8 . . ?
C59 C60 H60 118.8 . . ?
C62 C61 C60 117.7(2) . . ?
C62 C61 C65 120.5(3) . . ?
C60 C61 C65 121.8(2) . . ?
C61 C62 C63 121.9(2) . . ?
C61 C62 H62 119.1 . . ?
C63 C62 H62 119.1 . . ?
C58 C63 C62 119.3(2) . . ?
C58 C63 C66 119.9(2) . . ?
C62 C63 C66 120.8(2) . . ?
C59 C64 H64A 109.5 . . ?
C59 C64 H64B 109.5 . . ?
H64A C64 H64B 109.5 . . ?
C59 C64 H64C 109.5 . . ?
H64A C64 H64C 109.5 . . ?
H64B C64 H64C 109.5 . . ?
C61 C65 H65A 109.5 . . ?
C61 C65 H65B 109.5 . . ?
H65A C65 H65B 109.5 . . ?
C61 C65 H65C 109.5 . . ?
H65A C65 H65C 109.5 . . ?
H65B C65 H65C 109.5 . . ?
C63 C66 H66A 109.5 . . ?
C63 C66 H66B 109.5 . . ?
H66A C66 H66B 109.5 . . ?
C63 C66 H66C 109.5 . . ?
H66A C66 H66C 109.5 . . ?
H66B C66 H66C 109.5 . . ?
C82 C81 H81A 109.5 . . ?
C82 C81 H81B 109.5 . . ?
H81A C81 H81B 109.5 . . ?
C82 C81 H81C 109.5 . . ?
H81A C81 H81C 109.5 . . ?
H81B C81 H81C 109.5 . . ?
C83 C82 C81 93.8(8) . . ?
C83 C82 H82A 113.0 . . ?
C81 C82 H82A 113.0 . . ?
C83 C82 H82B 113.0 . . ?
C81 C82 H82B 113.0 . . ?
H82A C82 H82B 110.4 . . ?
C84 C83 C82 103.6(8) . . ?
C84 C83 H83A 111.0 . . ?
C82 C83 H83A 111.0 . . ?
C84 C83 H83B 111.0 . . ?
C82 C83 H83B 111.0 . . ?
H83A C83 H83B 109.0 . . ?
C85 C84 C83 111.4(9) . . ?
C85 C84 H84A 109.3 . . ?
C83 C84 H84A 109.3 . . ?
C85 C84 H84B 109.3 . . ?
C83 C84 H84B 109.3 . . ?
H84A C84 H84B 108.0 . . ?
C84 C85 C86 106.8(11) . . ?
C84 C85 H85A 110.4 . . ?
C86 C85 H85A 110.4 . . ?
C84 C85 H85B 110.4 . . ?
C86 C85 H85B 110.4 . . ?
H85A C85 H85B 108.6 . . ?
C85 C86 H86A 109.5 . . ?
C85 C86 H86B 109.5 . . ?
H86A C86 H86B 109.5 . . ?
C85 C86 H86C 109.5 . . ?
H86A C86 H86C 109.5 . . ?
H86B C86 H86C 109.5 . . ?
C82A C81A H81D 109.5 . . ?
C82A C81A H81E 109.5 . . ?
H81D C81A H81E 109.5 . . ?
C82A C81A H81F 109.5 . . ?
H81D C81A H81F 109.5 . . ?
H81E C81A H81F 109.5 . . ?
C83A C82A C81A 111.1(11) . . ?
C83A C82A H82C 109.4 . . ?
C81A C82A H82C 109.4 . . ?
C83A C82A H82D 109.4 . . ?
C81A C82A H82D 109.4 . . ?
H82C C82A H82D 108.0 . . ?
C84A C83A C82A 124.9(11) . . ?
C84A C83A H83C 106.1 . . ?
C82A C83A H83C 106.1 . . ?
C84A C83A H83D 106.1 . . ?
C82A C83A H83D 106.1 . . ?
H83C C83A H83D 106.3 . . ?
C83A C84A C85A 114.9(12) . . ?
C83A C84A H84C 108.6 . . ?
C85A C84A H84C 108.6 . . ?
C83A C84A H84D 108.6 . . ?
C85A C84A H84D 108.6 . . ?
H84C C84A H84D 107.5 . . ?
C84A C85A C86A 115.9(13) . . ?
C84A C85A H85C 108.3 . . ?
C86A C85A H85C 108.3 . . ?
C84A C85A H85D 108.3 . . ?
C86A C85A H85D 108.3 . . ?
H85C C85A H85D 107.4 . . ?
C85A C86A H86D 109.5 . . ?
C85A C86A H86E 109.5 . . ?
H86D C86A H86E 109.5 . . ?
C85A C86A H86F 109.5 . . ?
H86D C86A H86F 109.5 . . ?
H86E C86A H86F 109.5 . . ?

loop_
_geom_bond_atom_site_label_1
_geom_bond_atom_site_label_2
_geom_bond_distance
_geom_bond_site_symmetry_2
_geom_bond_publ_flag
Fe1 N1 1.9086(17) . ?
Fe1 C1 2.0447(18) . ?
N1 C43 1.380(2) . ?
N1 H1 0.93(2) . ?
C1 C2 1.411(3) . ?
C1 C6 1.416(3) . ?
C2 C3 1.398(3) . ?
C2 C13 1.514(3) . ?
C2 C13A 1.561(6) . ?
C3 C4 1.394(3) . ?
C3 C7 1.529(3) . ?
C4 C5 1.379(3) . ?
C4 H4 0.9500 . ?
C5 C6 1.408(3) . ?
C5 C10 1.527(3) . ?
C6 C28 1.517(3) . ?
C7 C8 1.519(4) . ?
C7 C9 1.528(3) . ?
C7 H7 1.0000 . ?
C8 H8A 0.9800 . ?
C8 H8B 0.9800 . ?
C8 H8C 0.9800 . ?
C9 H9A 0.9800 . ?
C9 H9B 0.9800 . ?
C9 H9C 0.9800 . ?
C10 C11 1.520(3) . ?
C10 C12 1.532(3) . ?
C10 H10 1.0000 . ?
C11 H11A 0.9800 . ?
C11 H11B 0.9800 . ?
C11 H11C 0.9800 . ?
C12 H12A 0.9800 . ?
C12 H12B 0.9800 . ?
C12 H12C 0.9800 . ?
C19 C14A 1.477(9) . ?
C19 C20 1.517(4) . ?
C19 C21 1.539(4) . ?
C19 C14 1.553(4) . ?
C19 H19 1.0000 . ?
C20 H20A 0.9800 . ?
C20 H20B 0.9800 . ?
C20 H20C 0.9800 . ?
C21 H21A 0.9800 . ?
C21 H21B 0.9800 . ?
C21 H21C 0.9800 . ?
C13 C14 1.3900 . ?
C13 C18 1.3900 . ?
C14 C15 1.3900 . ?
C15 C16 1.3900 . ?
C15 H15 0.9500 . ?
C16 C17 1.3900 . ?
C16 C22 1.538(3) . ?
C17 C18 1.3900 . ?
C17 H17 0.9500 . ?
C18 C25 1.524(4) . ?
C22 C24 1.525(4) . ?
C22 C23 1.529(5) . ?
C22 H22 1.0000 . ?
C23 H23A 0.9800 . ?
C23 H23B 0.9800 . ?
C23 H23C 0.9800 . ?
C24 H24A 0.9800 . ?
C24 H24B 0.9800 . ?
C24 H24C 0.9800 . ?
C13A C14A 1.3900 . ?
C13A C18A 1.3900 . ?
C14A C15A 1.3900 . ?
C15A C16A 1.3900 . ?
C15A H15A 0.9500 . ?
C16A C17A 1.3900 . ?
C16A C22A 1.567(7) . ?
C17A C18A 1.3900 . ?
C17A H17A 0.9500 . ?
C18A C25 1.606(9) . ?
C22A C24A 1.514(7) . ?
C22A C23A 1.517(8) . ?
C22A H22A 1.0000 . ?
C23A H23D 0.9800 . ?
C23A H23E 0.9800 . ?
C23A H23F 0.9800 . ?
C24A H24D 0.9800 . ?
C24A H24E 0.9800 . ?
C24A H24F 0.9800 . ?
C25 C26 1.529(3) . ?
C25 C27 1.529(3) . ?
C25 H25 1.0000 . ?
C26 H26A 0.9800 . ?
C26 H26B 0.9800 . ?
C26 H26C 0.9800 . ?
C27 H27A 0.9800 . ?
C27 H27B 0.9800 . ?
C27 H27C 0.9800 . ?
C28 C33 1.402(3) . ?
C28 C29 1.407(3) . ?
C29 C30 1.402(3) . ?
C29 C34 1.516(3) . ?
C30 C31 1.376(4) . ?
C30 H30 0.9500 . ?
C31 C32 1.383(4) . ?
C31 C37 1.531(3) . ?
C32 C33 1.383(3) . ?
C32 H32 0.9500 . ?
C33 C40 1.530(3) . ?
C34 C35 1.525(3) . ?
C34 C36 1.527(3) . ?
C34 H34 1.0000 . ?
C35 H35A 0.9800 . ?
C35 H35B 0.9800 . ?
C35 H35C 0.9800 . ?
C36 H36A 0.9800 . ?
C36 H36B 0.9800 . ?
C36 H36C 0.9800 . ?
C37 C38 1.470(5) . ?
C37 C39 1.576(6) . ?
C37 H37 1.0000 . ?
C38 H38A 0.9800 . ?
C38 H38B 0.9800 . ?
C38 H38C 0.9800 . ?
C39 H39A 0.9800 . ?
C39 H39B 0.9800 . ?
C39 H39C 0.9800 . ?
C38A H38D 0.9800 . ?
C38A H38E 0.9800 . ?
C38A H38F 0.9800 . ?
C39A H39D 0.9800 . ?
C39A H39E 0.9800 . ?
C39A H39F 0.9800 . ?
C40 C41 1.499(4) . ?
C40 C42 1.528(4) . ?
C40 H40 1.0000 . ?
C41 H41A 0.9800 . ?
C41 H41B 0.9800 . ?
C41 H41C 0.9800 . ?
C42 H42A 0.9800 . ?
C42 H42B 0.9800 . ?
C42 H42C 0.9800 . ?
C43 C44 1.410(3) . ?
C43 C48 1.415(3) . ?
C44 C45 1.391(3) . ?
C44 C49 1.490(3) . ?
C45 C46 1.387(3) . ?
C45 H45 0.9500 . ?
C46 C47 1.387(3) . ?
C46 H46 0.9500 . ?
C47 C48 1.393(3) . ?
C47 H47 0.9500 . ?
C48 C58 1.492(3) . ?
C49 C50 1.407(3) . ?
C49 C54 1.407(3) . ?
C50 C51 1.384(3) . ?
C50 C55 1.510(3) . ?
C51 C52 1.394(4) . ?
C51 H51 0.9500 . ?
C52 C53 1.381(4) . ?
C52 C56 1.521(4) . ?
C53 C54 1.391(3) . ?
C53 H53 0.9500 . ?
C54 C57 1.498(4) . ?
C55 C55 1.537(4) 7_565 ?
C55 H55A 0.9900 . ?
C55 H55B 0.9900 . ?
C56 H56A 0.9800 . ?
C56 H56B 0.9800 . ?
C56 H56C 0.9800 . ?
C57 H57A 0.9800 . ?
C57 H57B 0.9800 . ?
C57 H57C 0.9800 . ?
C58 C63 1.388(3) . ?
C58 C59 1.405(3) . ?
C59 C60 1.389(3) . ?
C59 C64 1.506(3) . ?
C60 C61 1.386(4) . ?
C60 H60 0.9500 . ?
C61 C62 1.383(3) . ?
C61 C65 1.508(4) . ?
C62 C63 1.399(3) . ?
C62 H62 0.9500 . ?
C63 C66 1.499(3) . ?
C64 H64A 0.9800 . ?
C64 H64B 0.9800 . ?
C64 H64C 0.9800 . ?
C65 H65A 0.9800 . ?
C65 H65B 0.9800 . ?
C65 H65C 0.9800 . ?
C66 H66A 0.9800 . ?
C66 H66B 0.9800 . ?
C66 H66C 0.9800 . ?
C81 C82 1.700(14) . ?
C81 H81A 0.9800 . ?
C81 H81B 0.9800 . ?
C81 H81C 0.9800 . ?
C82 C83 1.614(12) . ?
C82 H82A 0.9900 . ?
C82 H82B 0.9900 . ?
C83 C84 1.538(12) . ?
C83 H83A 0.9900 . ?
C83 H83B 0.9900 . ?
C84 C85 1.484(12) . ?
C84 H84A 0.9900 . ?
C84 H84B 0.9900 . ?
C85 C86 1.592(14) . ?
C85 H85A 0.9900 . ?
C85 H85B 0.9900 . ?
C86 H86A 0.9800 . ?
C86 H86B 0.9800 . ?
C86 H86C 0.9800 . ?
C81A C82A 1.506(13) . ?
C81A H81D 0.9800 . ?
C81A H81E 0.9800 . ?
C81A H81F 0.9800 . ?
C82A C83A 1.402(13) . ?
C82A H82C 0.9900 . ?
C82A H82D 0.9900 . ?
C83A C84A 1.385(12) . ?
C83A H83C 0.9900 . ?
C83A H83D 0.9900 . ?
C84A C85A 1.465(14) . ?
C84A H84C 0.9900 . ?
C84A H84D 0.9900 . ?
C85A C86A 1.472(14) . ?
C85A H85C 0.9900 . ?
C85A H85D 0.9900 . ?
C86A H86D 0.9800 . ?
C86A H86E 0.9800 . ?
C86A H86F 0.9800 . ?

loop_
_platon_squeeze_void_nr
_platon_squeeze_void_average_x
_platon_squeeze_void_average_y
_platon_squeeze_void_average_z
_platon_squeeze_void_volume
_platon_squeeze_void_count_electrons
1 -0.004 0.000 0.461 2010.1 29.4
2 -0.092 0.500 0.051 2010.1 29.4
